data_2007528
loop_
_publ_author_name
'Gerkin, Roger E.'

_publ_section_title
;
 <i>ortho</i>-(1-Naphthoyl)benzoic Acid
;
_journal_issue 8
_journal_name_full 'Acta Crystallographica Section C'
_journal_page_first 1184
_journal_page_last 1186
_journal_paper_doi 10.1107/S0108270198002868
_journal_volume 54
_journal_year 1998
_chemical_formula_moiety 'C18 H12 O3 '
_chemical_formula_sum 'C18 H12 O3'
_chemical_formula_weight 276.29
_chemical_name_common 'ortho-(1-naphthoyl)benzoic acid'
_chemical_name_systematic ' ?'
_space_group_IT_number 15
_symmetry_cell_setting monoclinic
_symmetry_space_group_name_Hall '-C 2yc'
_symmetry_space_group_name_H-M 'C 1 2/c 1'
_cell_angle_alpha 90
_cell_angle_beta 91.264(7)
_cell_angle_gamma 90
_cell_formula_units_Z 8
_cell_length_a 17.218(2)
_cell_length_b 8.121(2)
_cell_length_c 19.3010(10)
_cell_measurement_reflns_used 25
_cell_measurement_temperature 296
_cell_measurement_theta_max 17.2
_cell_measurement_theta_min 12.5
_cell_volume 2698.2(7)
_computing_cell_refinement 'MSC/AFC Diffractometer Control Software'
_computing_data_collection
;MSC/AFC Diffractometer Control Software (Molecular Structure Corporation,
1988)
;
_computing_data_reduction 'TEXSAN (Molecular Structure Corporation, 1995)'
_computing_molecular_graphics 'ORTEPII (Johnson, 1976)'
_computing_publication_material 'TEXSAN and PLATON (Spek, 1990)'
_computing_structure_refinement TEXSAN
_computing_structure_solution 'SAPI91 (Fan, 1991)'
_diffrn_ambient_temperature 296
_diffrn_measurement_device_type 'Rigaku AFC5S'
_diffrn_measurement_method '\w scans '
_diffrn_radiation_monochromator graphite
_diffrn_radiation_source 'X-ray tube'
_diffrn_radiation_type MoK\a
_diffrn_radiation_wavelength 0.71073
_diffrn_reflns_av_R_equivalents 0.024
_diffrn_reflns_limit_h_max 22
_diffrn_reflns_limit_h_min 0
_diffrn_reflns_limit_k_max 10
_diffrn_reflns_limit_k_min 0
_diffrn_reflns_limit_l_max 25
_diffrn_reflns_limit_l_min -25
_diffrn_reflns_number 3459
_diffrn_reflns_theta_max 27.56
_diffrn_reflns_theta_min 2.0
_diffrn_standards_decay_% 4.7
_diffrn_standards_interval_count 150
_diffrn_standards_number 6
_exptl_absorpt_coefficient_mu 0.086
_exptl_absorpt_correction_type none
_exptl_crystal_colour colorless
_exptl_crystal_density_diffrn 1.360
_exptl_crystal_density_meas ?
_exptl_crystal_description 'cut plate'
_exptl_crystal_F_000 1152
_exptl_crystal_size_max 0.35
_exptl_crystal_size_mid 0.35
_exptl_crystal_size_min 0.31
_refine_diff_density_max 0.37
_refine_diff_density_min -0.30
_refine_ls_extinction_coef '7.2(2) \\times 10^-7^'
_refine_ls_extinction_method 'Zachariasen (1963, 1968)'
_refine_ls_goodness_of_fit_ref 1.67
_refine_ls_hydrogen_treatment refall
_refine_ls_matrix_type full
_refine_ls_number_parameters 239
_refine_ls_number_reflns 3123
_refine_ls_R_factor_gt '0.049 [I>2\s(I~)]'
_refine_ls_shift/su_max '< 0.01'
_refine_ls_structure_factor_coef Fsqd
_refine_ls_weighting_details 'w = 1/\s^2^(F^2^)'
_refine_ls_weighting_scheme calc
_refine_ls_wR_factor_ref 0.060
_reflns_number_gt 1936
_reflns_number_total 3123
_reflns_threshold_expression I>2\s(I)
_cod_data_source_file fr1119.cif
_cod_data_source_block 1
_cod_depositor_comments
;
The following automatic conversions were performed:
'_symmetry_cell_setting' value 'Monoclinic' changed to 'monoclinic'
according to '/home/saulius/struct/CIF-dictionaries/cif_core.dic'
dictionary named 'cif_core.dic' version 2.4.1 from 2010-06-29.

Automatic conversion script
Id: cif_fix_enum 1527 2010-12-29 10:47:43Z saulius 

The following automatic conversions were performed:

'_atom_site_adp_type' tag value 'Uij' was replaced with 'Uani' value
21 time.

Automatic conversion script
Id: cif_fix_values 1646 2011-03-28 12:23:43Z adriana 

The following automatic conversions were performed:

'_exptl_crystal_density_meas' value 'none' was changed to '?' - the
value is perceived as not measured.

Automatic conversion script
Id: cif_fix_values 3008 2015-01-20 13:52:24Z robertas 

The following automatic conversions were performed:

'_refine_ls_weighting_scheme' value '1/\s^2^(F^2^)' was changed to
'calc'. New tag '_refine_ls_weighting_details' was created. The value
of the new tag was set to 'w = 1/\s^2^(F^2^)'.

Automatic conversion script
Id: cif_fix_values 3143 2015-03-26 13:38:13Z robertas 
;
_cod_original_cell_volume 2697.9(7)
_cod_original_sg_symbol_H-M 'C 2/c'
_cod_database_code 2007528

loop_
_symmetry_equiv_pos_as_xyz
'  +x,  +y,  +z'
'  -x,  +y,1/2-z'
'  -x,  -y,  -z'
'  +x,  -y,1/2+z'
'1/2+x,1/2+y,  +z'
1/2-x,1/2+y,1/2-z
'1/2-x,1/2-y,  -z'
1/2+x,1/2-y,1/2+z

loop_
_atom_site_label
_atom_site_fract_x
_atom_site_fract_y
_atom_site_fract_z
_atom_site_U_iso_or_equiv
_atom_site_adp_type
_atom_site_calc_flag
_atom_site_calc_attached_atom
O1 .20969(7) .3466(2) .07658(6) .0559(4) Uani ? ?
O2 .31152(6) .1818(2) .06151(6) .0524(4) Uani ? ?
O3 .44829(7) .0325(2) .16615(6) .0608(5) Uani ? ?
C1 .34643(9) .1983(2) .20744(8) .0383(5) Uani ? ?
C2 .27637(9) .2476(2) .17635(8) .0393(5) Uani ? ?
C3 .21310(10) .2819(2) .21769(9) .0495(6) Uani ? ?
C4 .21940(10) .2690(3) .28927(10) .0564(7) Uani ? ?
C5 .28850(10) .2177(3) .31938(9) .0574(7) Uani ? ?
C6 .35120(10) .1812(3) .27854(9) .0499(6) Uani ? ?
C7 .26784(10) .2561(2) .10001(8) .0411(5) Uani ? ?
C8 .42037(9) .1706(2) .16833(8) .0405(5) Uani ? ?
C9 .46058(9) .3196(2) .14131(8) .0372(5) Uani ? ?
C10 .44380(10) .4682(2) .17152(9) .0450(6) Uani ? ?
C11 .48380(10) .6132(3) .15450(10) .0547(7) Uani ? ?
C12 .53990(10) .6078(3) .10630(10) .0539(7) Uani ? ?
C13 .61790(10) .4548(3) .02260(10) .0617(7) Uani ? ?
C14 .63630(10) .3122(4) -.00960(10) .0707(8) Uani ? ?
C15 .59700(10) .1670(3) .00610(10) .0613(7) Uani ? ?
C16 .54010(10) .1653(3) .05477(9) .0497(6) Uani ? ?
C17 .51969(9) .3106(2) .09008(8) .0394(5) Uani ? ?
C18 .55919(10) .4590(2) .07312(9) .0464(6) Uani ? ?
H1 .2030(10) .331(3) .0210(10) .135(9) Uiso ? ?
H3 .1643(8) .315(2) .1956(7) .045(5) Uiso ? ?
H4 .1742(8) .298(2) .3179(7) .058(5) Uiso ? ?
H5 .2950(9) .208(2) .3722(8) .070(6) Uiso ? ?
H6 .3998(8) .143(2) .2984(7) .053(5) Uiso ? ?
H10 .4030(8) .475(2) .2092(7) .047(5) Uiso ? ?
H11 .4686(9) .718(2) .1774(8) .070(6) Uiso ? ?
H12 .5683(9) .713(2) .0928(8) .069(6) Uiso ? ?
H13 .6440(10) .573(2) .0103(9) .093(7) Uiso ? ?
H14 .6780(10) .309(2) -.0443(8) .083(7) Uiso ? ?
H15 .6080(10) .059(2) -.0178(9) .078(7) Uiso ? ?
H16 .5120(8) .060(2) .0658(7) .047(5) Uiso ? ?

loop_
_atom_site_aniso_label
_atom_site_aniso_U_11
_atom_site_aniso_U_22
_atom_site_aniso_U_33
_atom_site_aniso_U_12
_atom_site_aniso_U_13
_atom_site_aniso_U_23
O1 .0552(8) .0702(10) .0419(8) .0154(7) -.0083(6) .0021(7)
O2 .0502(8) .0711(9) .0357(7) .0098(7) -.0027(6) -.0051(7)
O3 .0628(9) .0440(9) .0759(10) .0059(7) .0120(7) .0078(8)
C1 .0385(9) .0410(10) .0354(9) -.0055(8) .0000(7) .0014(8)
C2 .0413(10) .0420(10) .0343(9) -.0053(9) -.0015(8) .0013(8)
C3 .0410(10) .0620(10) .0450(10) -.0030(10) -.0013(9) .0009(10)
C4 .0520(10) .074(2) .0430(10) -.0060(10) .0125(9) -.0030(10)
C5 .0590(10) .079(2) .0340(10) -.0100(10) .0011(9) .0030(10)
C6 .0450(10) .0650(10) .0390(10) -.0050(10) -.0054(9) .0053(10)
C7 .0379(10) .0460(10) .0393(10) -.0047(9) -.0042(8) .0008(9)
C8 .0397(10) .0460(10) .0353(10) -.0014(9) -.0064(8) .0000(9)
C9 .0330(9) .0400(10) .0383(10) -.0007(8) -.0049(7) .0016(9)
C10 .0410(10) .0480(10) .0460(10) -.0009(10) .0013(9) -.0019(10)
C11 .0530(10) .0430(10) .0680(10) -.0020(10) -.0030(10) -.0060(10)
C12 .0500(10) .0520(10) .0600(10) -.0130(10) -.0060(10) .0090(10)
C13 .0490(10) .087(2) .0500(10) -.0130(10) .0028(10) .0080(10)
C14 .0480(10) .118(2) .0460(10) -.002(2) .0059(10) -.0010(10)
C15 .0550(10) .079(2) .0490(10) .0110(10) .0000(10) -.0120(10)
C16 .0470(10) .0590(10) .0430(10) .0040(10) -.0008(9) -.0040(10)
C17 .0344(9) .0500(10) .0331(9) .0001(9) -.0058(7) .0016(9)
C18 .0380(10) .0600(10) .0410(10) -.0040(10) -.0041(8) .0060(10)

loop_
_atom_type_symbol
_atom_type_scat_dispersion_real
_atom_type_scat_dispersion_imag
_atom_type_scat_source
H 0 0 'Stewart et al. (1965)'
C .003 .002 'Creagh & McAuley (1992)'
O .011 .006 'Creagh & McAuley (1992)'

loop_
_geom_angle_atom_site_label_1
_geom_angle_atom_site_label_2
_geom_angle_atom_site_label_3
_geom_angle
_geom_angle_publ_flag
C7 O1 H1 109.0(10) no
C2 C1 C6 119.2(2) no
C2 C1 C8 123.90(10) no
C6 C1 C8 116.70(10) no
C1 C2 C3 119.4(2) no
C1 C2 C7 120.50(10) no
C3 C2 C7 120.00(10) no
C2 C3 C4 120.6(2) no
C2 C3 H3 118.9(8) no
C4 C3 H3 120.4(8) no
C3 C4 C5 119.5(2) no
C3 C4 H4 119.3(9) no
C5 C4 H4 121.3(9) no
C4 C5 C6 120.1(2) no
C4 C5 H5 121.1(9) no
C6 C5 H5 118.8(9) no
C1 C6 C5 121.0(2) no
C1 C6 H6 117.3(8) no
C5 C6 H6 121.6(8) no
O1 C7 O2 122.60(10) yes
O1 C7 C2 115.3(2) yes
O2 C7 C2 122.1(2) yes
O3 C8 C1 119.4(2) yes
O3 C8 C9 123.1(2) yes
C1 C8 C9 117.1(2) no
C8 C9 C10 117.40(10) no
C8 C9 C17 122.7(2) no
C10 C9 C17 119.7(2) no
C9 C10 C11 121.9(2) no
C9 C10 H10 120.2(9) no
C11 C10 H10 117.9(9) no
C10 C11 C12 119.5(2) no
C10 C11 H11 118.5(10) no
C12 C11 H11 121.9(10) no
C11 C12 C18 121.1(2) no
C11 C12 H12 120.0(10) no
C18 C12 H12 118.8(9) no
C14 C13 C18 120.8(2) no
C14 C13 H13 123.3(10) no
C18 C13 H13 115.8(10) no
C13 C14 C15 120.2(2) no
C13 C14 H14 120.0(10) no
C15 C14 H14 118.0(10) no
C14 C15 C16 120.9(2) no
C14 C15 H15 122.0(10) no
C16 C15 H15 116.0(10) no
C15 C16 C17 120.7(2) no
C15 C16 H16 120.4(9) no
C17 C16 H16 118.8(8) no
C9 C17 C16 124.2(2) no
C9 C17 C18 117.7(2) no
C16 C17 C18 118.1(2) no
C12 C18 C13 120.7(2) no
C12 C18 C17 120.1(2) no
C13 C18 C17 119.2(2) no

loop_
_geom_bond_atom_site_label_1
_geom_bond_atom_site_label_2
_geom_bond_site_symmetry_1
_geom_bond_site_symmetry_2
_geom_bond_distance
_geom_bond_publ_flag
O1 C7 ? ? 1.314(2) yes
O1 H1 ? ? 1.08(2) no
O2 C7 ? ? 1.227(2) yes
O3 C8 ? ? 1.221(2) yes
C1 C2 ? ? 1.394(2) no
C1 C6 ? ? 1.380(2) no
C1 C8 ? ? 1.511(2) no
C2 C3 ? ? 1.393(2) no
C2 C7 ? ? 1.479(2) no
C3 C4 ? ? 1.388(2) no
C3 H3 ? ? .970(10) no
C4 C5 ? ? 1.376(2) no
C4 H4 ? ? .990(10) no
C5 C6 ? ? 1.383(2) no
C5 H5 ? ? 1.030(10) no
C6 H6 ? ? .970(10) no
C8 C9 ? ? 1.494(2) no
C9 C10 ? ? 1.373(2) no
C9 C17 ? ? 1.436(2) no
C10 C11 ? ? 1.406(2) no
C10 H10 ? ? 1.020(10) no
C11 C12 ? ? 1.358(2) no
C11 H11 ? ? 1.00(2) no
C12 C18 ? ? 1.410(2) no
C12 H12 ? ? 1.02(2) no
C13 C14 ? ? 1.354(3) no
C13 C18 ? ? 1.421(2) no
C13 H13 ? ? 1.09(2) no
C14 C15 ? ? 1.396(3) no
C14 H14 ? ? .99(2) no
C15 C16 ? ? 1.373(2) no
C15 H15 ? ? 1.01(2) no
C16 C17 ? ? 1.411(2) no
C16 H16 ? ? 1.010(10) no
C17 C18 ? ? 1.426(2) no

loop_
_geom_hbond_atom_site_label_D
_geom_hbond_atom_site_label_H
_geom_hbond_atom_site_label_A
_geom_hbond_site_symmetry_A
_geom_hbond_distance_DH
_geom_hbond_distance_HA
_geom_hbond_distance_DA
_geom_hbond_angle_DHA
_geom_hbond_publ_flag
O1 H1 O2 7_555 1.08(2) 1.61(2) 2.692(2) 176(2) yes
C11 H11 O3 1_565 1.00(2) 2.59(2) 3.468(2) 147.0(10) yes
C12 H12 O1 5_555 1.02(2) 2.69(2) 3.565(2) 144.0(10) yes
C13 H13 O2 3_665 1.09(2) 2.55(2) 3.592(3) 159.0(10) yes
C15 H15 O2 3_655 1.01(2) 2.55(2) 3.507(3) 158.0(10) yes

loop_
_geom_torsion_atom_site_label_1
_geom_torsion_atom_site_label_2
_geom_torsion_atom_site_label_3
_geom_torsion_atom_site_label_4
_geom_torsion
_geom_torsion_publ_flag
O3 C8 C9 C17 22.7(2) y
O3 C8 C1 C6 67.9(2) y
